data_4110561
loop_
_publ_author_name
'Myung-Han Yoon'
'Antonio Facchetti'
'Charlotte E. Stern'
'Tobin J. Marks'

_publ_section_title
;
 Fluorocarbon-Modified Organic Semiconductors: Molecular Architecture,
 Electronic, and Crystal Structure Tuning of Arene- versus
 Fluoroarene-Thiophene Oligomer Thin-Film Properties
;
_journal_name_full 'Journal of the American Chemical Society'
_journal_page_first 5792
_journal_page_last 5801
_journal_paper_doi 10.1021/ja060016a
_journal_volume 128
_journal_year 2006
_chemical_formula_sum 'C24 H6 F10 S3'
_chemical_formula_weight 580.47
_chemical_name_systematic
; 
 ? 
;
_space_group_IT_number 14
_symmetry_cell_setting monoclinic
_symmetry_space_group_name_Hall '-P 2yn'
_symmetry_space_group_name_H-M 'P 1 21/n 1'
_atom_sites_solution_hydrogens geom
_atom_sites_solution_primary direct
_atom_sites_solution_secondary difmap
_audit_creation_method SHELXL-97
_cell_angle_alpha 90.00
_cell_angle_beta 90.14(3)
_cell_angle_gamma 90.00
_cell_formula_units_Z 4
_cell_length_a 12.295(4)
_cell_length_b 6.060(2)
_cell_length_c 28.043(10)
_cell_measurement_temperature 153(2)
_cell_volume 2089.4(12)
_computing_cell_refinement 'Bruker SMART'
_computing_data_collection 'Bruker SMART'
_computing_data_reduction 'Bruker SAINT'
_computing_molecular_graphics 'Bruker SHELXTL'
_computing_publication_material 'Bruker SHELXTL'
_computing_structure_refinement 'SHELXL-97 (Sheldrick, 1997)'
_computing_structure_solution 'SHELXS-97 (Sheldrick, 1990)'
_diffrn_ambient_temperature 153(2)
_diffrn_measured_fraction_theta_full 1.920
_diffrn_measured_fraction_theta_max 0.920
_diffrn_measurement_device_type 'CCD area detector'
_diffrn_measurement_method 'omega scans'
_diffrn_radiation_monochromator graphite
_diffrn_radiation_source 'fine-focus sealed tube'
_diffrn_radiation_type MoK\a
_diffrn_radiation_wavelength 0.71073
_diffrn_reflns_av_R_equivalents 0.0685
_diffrn_reflns_av_sigmaI/netI 0.0591
_diffrn_reflns_limit_h_max 16
_diffrn_reflns_limit_h_min -16
_diffrn_reflns_limit_k_max 8
_diffrn_reflns_limit_k_min -8
_diffrn_reflns_limit_l_max 36
_diffrn_reflns_limit_l_min -35
_diffrn_reflns_number 19233
_diffrn_reflns_theta_full 28.91
_diffrn_reflns_theta_max 28.91
_diffrn_reflns_theta_min 1.45
_exptl_absorpt_coefficient_mu 0.458
_exptl_absorpt_correction_T_max 0.9756
_exptl_absorpt_correction_T_min 0.8727
_exptl_absorpt_correction_type integration
_exptl_crystal_colour yellow
_exptl_crystal_density_diffrn 1.845
_exptl_crystal_density_meas 0
_exptl_crystal_description plate
_exptl_crystal_F_000 1152
_exptl_crystal_size_max 0.520
_exptl_crystal_size_mid 0.146
_exptl_crystal_size_min 0.054
_refine_diff_density_max 0.326
_refine_diff_density_min -0.234
_refine_diff_density_rms 0.060
_refine_ls_extinction_method none
_refine_ls_goodness_of_fit_ref 0.950
_refine_ls_hydrogen_treatment constr
_refine_ls_matrix_type full
_refine_ls_number_parameters 335
_refine_ls_number_reflns 5083
_refine_ls_number_restraints 0
_refine_ls_restrained_S_all 0.950
_refine_ls_R_factor_all 0.0684
_refine_ls_R_factor_gt 0.0394
_refine_ls_shift/su_max 0.001
_refine_ls_shift/su_mean 0.000
_refine_ls_structure_factor_coef Fsqd
_refine_ls_weighting_details 'calc w=1/[\s^2^(Fo^2^)+(0.0424P)^2^+0.0000P] where P=(Fo^2^+2Fc^2^)/3'
_refine_ls_weighting_scheme calc
_refine_ls_wR_factor_gt 0.0810
_refine_ls_wR_factor_ref 0.0905
_reflns_number_gt 3572
_reflns_number_total 5083
_reflns_threshold_expression >2sigma(I)
_cod_data_source_file ja060016asi20060102_112141.cif
_cod_data_source_block s87m1m
_cod_original_cell_volume 2089.4(13)
_cod_database_code 4110561

loop_
_symmetry_equiv_pos_as_xyz
'x, y, z'
'-x+1/2, y+1/2, -z+1/2'
'-x, -y, -z'
'x-1/2, -y-1/2, z-1/2'

loop_
_atom_site_label
_atom_site_type_symbol
_atom_site_fract_x
_atom_site_fract_y
_atom_site_fract_z
_atom_site_U_iso_or_equiv
_atom_site_adp_type
_atom_site_occupancy
_atom_site_symmetry_multiplicity
_atom_site_calc_flag
_atom_site_refinement_flags
S1 S 0.51933(7) -0.07581(11) 0.41319(3) 0.03618(18) Uani 1 1 d .
S2 S 0.74992(7) 0.16495(12) 0.51950(3) 0.03666(18) Uani 1 1 d .
S3 S 1.03346(7) -0.17243(11) 0.57843(3) 0.03707(18) Uani 1 1 d .
F1 F 0.25284(16) 0.4448(3) 0.38885(6) 0.0496(4) Uani 1 1 d .
F2 F 0.09051(16) 0.3936(3) 0.32798(7) 0.0539(5) Uani 1 1 d .
F3 F 0.07494(17) 0.0248(3) 0.27379(7) 0.0594(5) Uani 1 1 d .
F4 F 0.23070(18) -0.2926(3) 0.28105(7) 0.0634(6) Uani 1 1 d .
F5 F 0.39866(17) -0.2410(3) 0.33980(6) 0.0513(5) Uani 1 1 d .
F6 F 1.21222(15) -0.3994(3) 0.60798(7) 0.0481(5) Uani 1 1 d .
F7 F 1.39132(17) -0.4992(3) 0.65614(7) 0.0549(5) Uani 1 1 d .
F8 F 1.47528(17) -0.2117(3) 0.72142(7) 0.0622(6) Uani 1 1 d .
F9 F 1.36799(18) 0.1700(3) 0.73995(7) 0.0573(5) Uani 1 1 d .
F10 F 1.18879(16) 0.2736(3) 0.69351(6) 0.0479(5) Uani 1 1 d .
C1 C 0.2522(3) 0.2595(5) 0.36229(10) 0.0366(7) Uani 1 1 d .
C2 C 0.1663(3) 0.2354(5) 0.33154(11) 0.0397(7) Uani 1 1 d .
C3 C 0.1581(3) 0.0490(6) 0.30377(11) 0.0424(8) Uani 1 1 d .
C4 C 0.2368(3) -0.1094(5) 0.30795(11) 0.0419(8) Uani 1 1 d .
C5 C 0.3228(3) -0.0811(5) 0.33843(11) 0.0390(7) Uani 1 1 d .
C6 C 0.3355(2) 0.1041(4) 0.36787(10) 0.0332(6) Uani 1 1 d .
C7 C 0.4262(3) 0.1340(4) 0.40091(9) 0.0335(7) Uani 1 1 d .
C8 C 0.4524(3) 0.3170(5) 0.42698(10) 0.0388(7) Uani 1 1 d .
H8 H 0.4117 0.4501 0.4257 0.047 Uiso 1 1 calc R
C9 C 0.5444(3) 0.2911(4) 0.45569(10) 0.0388(7) Uani 1 1 d .
H9 H 0.5720 0.4051 0.4756 0.047 Uiso 1 1 calc R
C10 C 0.5913(2) 0.0869(5) 0.45260(9) 0.0339(6) Uani 1 1 d .
C11 C 0.6876(2) 0.0036(5) 0.47649(10) 0.0350(7) Uani 1 1 d .
C12 C 0.7421(3) -0.1915(5) 0.47128(10) 0.0380(7) Uani 1 1 d .
H12 H 0.7208 -0.3028 0.4493 0.046 Uiso 1 1 calc R
C13 C 0.8330(3) -0.2117(5) 0.50159(11) 0.0383(7) Uani 1 1 d .
H13 H 0.8782 -0.3387 0.5023 0.046 Uiso 1 1 calc R
C14 C 0.8501(2) -0.0308(4) 0.53000(10) 0.0341(7) Uani 1 1 d .
C15 C 0.9326(2) 0.0150(4) 0.56443(10) 0.0344(7) Uani 1 1 d .
C16 C 0.9460(3) 0.2044(5) 0.59078(11) 0.0415(8) Uani 1 1 d .
H16 H 0.8994 0.3288 0.5880 0.050 Uiso 1 1 calc R
C17 C 1.0351(3) 0.1969(5) 0.62220(11) 0.0396(7) Uani 1 1 d .
H17 H 1.0538 0.3153 0.6428 0.048 Uiso 1 1 calc R
C18 C 1.0927(2) 0.0025(5) 0.62041(10) 0.0355(7) Uani 1 1 d .
C19 C 1.1901(2) -0.0573(5) 0.64737(10) 0.0335(6) Uani 1 1 d .
C20 C 1.2486(3) -0.2522(5) 0.64069(10) 0.0365(6) Uani 1 1 d .
C21 C 1.3406(3) -0.3076(5) 0.66542(12) 0.0422(8) Uani 1 1 d .
C22 C 1.3830(3) -0.1654(5) 0.69829(11) 0.0441(8) Uani 1 1 d .
C23 C 1.3295(3) 0.0298(5) 0.70712(10) 0.0418(8) Uani 1 1 d .
C24 C 1.2361(3) 0.0794(5) 0.68251(10) 0.0377(7) Uani 1 1 d .

loop_
_atom_site_aniso_label
_atom_site_aniso_U_11
_atom_site_aniso_U_22
_atom_site_aniso_U_33
_atom_site_aniso_U_23
_atom_site_aniso_U_13
_atom_site_aniso_U_12
S1 0.0402(4) 0.0255(3) 0.0429(4) -0.0037(3) 0.0030(3) 0.0008(3)
S2 0.0377(4) 0.0307(4) 0.0416(4) -0.0050(3) 0.0025(4) 0.0025(3)
S3 0.0402(4) 0.0264(3) 0.0447(4) -0.0017(3) 0.0031(4) 0.0028(3)
F1 0.0512(11) 0.0351(9) 0.0625(11) -0.0149(9) -0.0054(10) 0.0098(9)
F2 0.0472(11) 0.0507(11) 0.0638(12) 0.0003(9) -0.0047(10) 0.0102(10)
F3 0.0561(13) 0.0696(14) 0.0525(11) -0.0090(10) -0.0108(10) -0.0062(11)
F4 0.0695(16) 0.0575(12) 0.0633(12) -0.0281(10) -0.0048(11) -0.0057(11)
F5 0.0521(13) 0.0386(10) 0.0630(12) -0.0169(9) -0.0020(10) 0.0064(9)
F6 0.0509(12) 0.0291(9) 0.0642(11) -0.0070(8) 0.0020(9) 0.0051(8)
F7 0.0541(12) 0.0378(10) 0.0727(13) 0.0113(9) 0.0100(10) 0.0174(9)
F8 0.0544(14) 0.0688(13) 0.0635(12) 0.0150(10) -0.0105(11) 0.0150(11)
F9 0.0629(14) 0.0607(13) 0.0484(11) -0.0045(9) -0.0133(10) 0.0036(11)
F10 0.0574(12) 0.0364(10) 0.0499(11) -0.0088(8) -0.0047(9) 0.0119(9)
C1 0.0436(18) 0.0286(14) 0.0376(15) -0.0033(12) 0.0072(15) -0.0001(14)
C2 0.0378(19) 0.0364(16) 0.0450(18) 0.0026(14) 0.0054(15) 0.0005(14)
C3 0.0405(19) 0.053(2) 0.0331(16) -0.0008(15) -0.0028(14) -0.0128(16)
C4 0.050(2) 0.0394(17) 0.0368(16) -0.0117(13) 0.0055(15) -0.0090(16)
C5 0.0437(19) 0.0320(15) 0.0414(17) -0.0029(13) 0.0076(14) -0.0018(15)
C6 0.0397(17) 0.0272(14) 0.0325(15) -0.0001(12) 0.0070(13) 0.0004(12)
C7 0.0387(17) 0.0280(15) 0.0338(15) 0.0009(11) 0.0092(13) -0.0004(12)
C8 0.0469(19) 0.0235(13) 0.0461(17) -0.0057(13) 0.0017(15) 0.0030(13)
C9 0.0442(19) 0.0282(15) 0.0441(17) -0.0103(13) 0.0002(15) -0.0008(14)
C10 0.0362(16) 0.0300(14) 0.0355(15) -0.0002(12) 0.0073(13) -0.0062(13)
C11 0.0344(17) 0.0360(15) 0.0348(15) -0.0026(13) 0.0091(13) -0.0064(14)
C12 0.0450(19) 0.0296(15) 0.0395(16) -0.0043(12) 0.0079(15) 0.0002(15)
C13 0.0403(19) 0.0279(15) 0.0469(18) -0.0004(13) 0.0070(15) -0.0001(13)
C14 0.0386(18) 0.0262(14) 0.0376(16) 0.0049(12) 0.0064(13) -0.0009(13)
C15 0.0339(16) 0.0292(15) 0.0400(16) 0.0029(12) 0.0068(13) 0.0031(13)
C16 0.0376(18) 0.0290(15) 0.058(2) -0.0053(14) 0.0026(15) 0.0070(13)
C17 0.0338(17) 0.0294(15) 0.0557(19) -0.0092(13) 0.0010(15) 0.0044(13)
C18 0.0364(17) 0.0277(14) 0.0424(16) 0.0003(12) 0.0082(14) -0.0004(13)
C19 0.0324(16) 0.0317(15) 0.0366(16) 0.0061(12) 0.0056(13) 0.0000(13)
C20 0.0395(17) 0.0299(14) 0.0400(15) 0.0038(12) 0.0107(15) 0.0029(14)
C21 0.046(2) 0.0316(16) 0.0487(19) 0.0107(14) 0.0115(16) 0.0083(15)
C22 0.0367(18) 0.0499(19) 0.0456(18) 0.0152(16) 0.0001(15) 0.0043(16)
C23 0.043(2) 0.0440(19) 0.0383(18) 0.0049(14) -0.0017(15) 0.0008(15)
C24 0.048(2) 0.0297(15) 0.0352(15) 0.0016(12) 0.0076(14) 0.0031(15)

loop_
_atom_type_symbol
_atom_type_description
_atom_type_scat_dispersion_real
_atom_type_scat_dispersion_imag
_atom_type_scat_source
C C 0.0033 0.0016 'International Tables Vol C Tables 4.2.6.8 and 6.1.1.4'
H H 0.0000 0.0000 'International Tables Vol C Tables 4.2.6.8 and 6.1.1.4'
F F 0.0171 0.0103 'International Tables Vol C Tables 4.2.6.8 and 6.1.1.4'
S S 0.1246 0.1234 'International Tables Vol C Tables 4.2.6.8 and 6.1.1.4'

loop_
_geom_angle_atom_site_label_1
_geom_angle_atom_site_label_2
_geom_angle_atom_site_label_3
_geom_angle
C10 S1 C7 92.60(14)
C11 S2 C14 92.56(15)
C15 S3 C18 93.00(15)
F1 C1 C2 116.2(3)
F1 C1 C6 119.7(3)
C2 C1 C6 124.1(3)
F2 C2 C1 120.4(3)
F2 C2 C3 119.7(3)
C1 C2 C3 120.0(3)
F3 C3 C4 121.2(3)
F3 C3 C2 120.2(3)
C4 C3 C2 118.5(3)
F4 C4 C3 119.6(3)
F4 C4 C5 119.7(3)
C3 C4 C5 120.7(3)
F5 C5 C4 117.5(3)
F5 C5 C6 119.0(3)
C4 C5 C6 123.5(3)
C1 C6 C5 113.1(3)
C1 C6 C7 123.0(3)
C5 C6 C7 123.8(3)
C8 C7 C6 128.3(3)
C8 C7 S1 109.4(2)
C6 C7 S1 122.3(2)
C7 C8 C9 114.0(3)
C7 C8 H8 123.0
C9 C8 H8 123.0
C10 C9 C8 114.0(3)
C10 C9 H9 123.0
C8 C9 H9 123.0
C9 C10 C11 129.0(3)
C9 C10 S1 110.0(2)
C11 C10 S1 121.0(2)
C12 C11 C10 130.7(3)
C12 C11 S2 110.3(2)
C10 C11 S2 119.0(2)
C11 C12 C13 113.5(3)
C11 C12 H12 123.2
C13 C12 H12 123.2
C14 C13 C12 113.7(3)
C14 C13 H13 123.1
C12 C13 H13 123.1
C13 C14 C15 131.1(3)
C13 C14 S2 109.9(2)
C15 C14 S2 119.0(2)
C16 C15 C14 127.7(3)
C16 C15 S3 110.0(2)
C14 C15 S3 122.4(2)
C15 C16 C17 113.7(3)
C15 C16 H16 123.1
C17 C16 H16 123.1
C18 C17 C16 114.0(3)
C18 C17 H17 123.0
C16 C17 H17 123.0
C17 C18 C19 128.0(3)
C17 C18 S3 109.3(2)
C19 C18 S3 122.7(2)
C20 C19 C24 112.7(3)
C20 C19 C18 124.3(3)
C24 C19 C18 123.0(3)
F6 C20 C21 116.9(3)
F6 C20 C19 118.6(3)
C21 C20 C19 124.4(3)
F7 C21 C22 119.9(3)
F7 C21 C20 119.9(3)
C22 C21 C20 120.2(3)
F8 C22 C21 121.3(3)
F8 C22 C23 120.0(3)
C21 C22 C23 118.8(3)
F9 C23 C24 120.1(3)
F9 C23 C22 120.0(3)
C24 C23 C22 119.9(3)
F10 C24 C23 115.9(3)
F10 C24 C19 120.1(3)
C23 C24 C19 124.0(3)

loop_
_geom_bond_atom_site_label_1
_geom_bond_atom_site_label_2
_geom_bond_distance
S1 C10 1.724(3)
S1 C7 1.744(3)
S2 C11 1.730(3)
S2 C14 1.735(3)
S3 C15 1.726(3)
S3 C18 1.743(3)
F1 C1 1.348(3)
F2 C2 1.341(4)
F3 C3 1.331(4)
F4 C4 1.344(3)
F5 C5 1.346(4)
F6 C20 1.355(3)
F7 C21 1.344(3)
F8 C22 1.335(4)
F9 C23 1.339(4)
F10 C24 1.349(3)
C1 C2 1.369(5)
C1 C6 1.400(4)
C2 C3 1.375(4)
C3 C4 1.367(4)
C4 C5 1.369(4)
C5 C6 1.401(4)
C6 C7 1.460(4)
C7 C8 1.367(4)
C8 C9 1.396(4)
C8 H8 0.9500
C9 C10 1.368(4)
C9 H9 0.9500
C10 C11 1.449(4)
C11 C12 1.367(4)
C12 C13 1.407(4)
C12 H12 0.9500
C13 C14 1.371(4)
C13 H13 0.9500
C14 C15 1.426(4)
C15 C16 1.375(4)
C16 C17 1.404(4)
C16 H16 0.9500
C17 C18 1.376(4)
C17 H17 0.9500
C18 C19 1.459(4)
C19 C20 1.396(4)
C19 C24 1.405(4)
C20 C21 1.367(5)
C21 C22 1.365(5)
C22 C23 1.377(4)
C23 C24 1.372(4)

loop_
_cod_related_entry_id
_cod_related_entry_database
_cod_related_entry_code
1 ChemSpider 30660399
